data_2213681
loop_
_publ_author_name
'Aghabozorg, Hossein'
'Sadr-khanlou, Elahe'
'Soleimannejad, Janet'
'Adams, Harry'

_publ_section_title
;
 Diaquabis(3-carboxypyridine-2-carboxylato-\k^2^<i>N</i>,<i>O</i>^2^)zinc(II)
;
_journal_coeditor_code BQ2016
_journal_issue 6
_journal_name_full 'Acta Crystallographica Section E'
_journal_page_first m1769
_journal_page_last m1769
_journal_paper_doi 10.1107/S1600536807025032
_journal_volume 63
_journal_year 2007
_chemical_formula_iupac '[Zn (C14 H8 N2 O8) (H2 O1)2]'
_chemical_formula_moiety 'C14 H12 N2 O10 Zn'
_chemical_formula_sum 'C14 H12 N2 O10 Zn'
_chemical_formula_weight 433.63
_chemical_name_systematic
;
Diaquabis(3-carboxypyridine-2-carboxylato-\k^2^N,O^2^)zinc(II)
;
_space_group_IT_number 14
_symmetry_cell_setting monoclinic
_symmetry_space_group_name_Hall '-P 2yn'
_symmetry_space_group_name_H-M 'P 1 21/n 1'
_atom_sites_solution_hydrogens geom
_atom_sites_solution_primary direct
_atom_sites_solution_secondary difmap
_audit_creation_method SHELXL97
_cell_angle_alpha 90.00
_cell_angle_beta 95.317(6)
_cell_angle_gamma 90.00
_cell_formula_units_Z 2
_cell_length_a 9.304(3)
_cell_length_b 7.909(3)
_cell_length_c 10.276(4)
_cell_measurement_reflns_used 5661
_cell_measurement_temperature 150(2)
_cell_measurement_theta_max 27.51
_cell_measurement_theta_min 2.82
_cell_volume 752.9(5)
_computing_cell_refinement SMART
_computing_data_collection 'SMART (Bruker, 1998)'
_computing_data_reduction 'SAINT-Plus (Bruker, 1998)'
_computing_molecular_graphics 'SHELXTL (Bruker, 1997)'
_computing_publication_material SHELXTL
_computing_structure_refinement 'SHELXL97 (Sheldrick, 1997)'
_computing_structure_solution 'SHELXS97 (Sheldrick, 1997)'
_diffrn_ambient_temperature 150(2)
_diffrn_detector_area_resol_mean 100
_diffrn_measured_fraction_theta_full 1.000
_diffrn_measured_fraction_theta_max 0.986
_diffrn_measurement_device_type 'Bruker SMART'
_diffrn_measurement_method \w
_diffrn_radiation_monochromator graphite
_diffrn_radiation_source 'fine-focus sealed tube'
_diffrn_radiation_type MoK\a
_diffrn_radiation_wavelength 0.71073
_diffrn_reflns_av_R_equivalents 0.0225
_diffrn_reflns_av_sigmaI/netI 0.0138
_diffrn_reflns_limit_h_max 11
_diffrn_reflns_limit_h_min -11
_diffrn_reflns_limit_k_max 10
_diffrn_reflns_limit_k_min -10
_diffrn_reflns_limit_l_max 13
_diffrn_reflns_limit_l_min -13
_diffrn_reflns_number 8225
_diffrn_reflns_theta_full 25.00
_diffrn_reflns_theta_max 27.52
_diffrn_reflns_theta_min 2.83
_diffrn_standards_decay_% 0
_diffrn_standards_number 0
_exptl_absorpt_coefficient_mu 1.698
_exptl_absorpt_correction_T_max 0.5879
_exptl_absorpt_correction_T_min 0.5647
_exptl_absorpt_correction_type multi-scan
_exptl_absorpt_process_details '(SADABS; Sheldrick, 1998)'
_exptl_crystal_colour colourless
_exptl_crystal_density_diffrn 1.913
_exptl_crystal_density_method 'not measured'
_exptl_crystal_description block
_exptl_crystal_F_000 440
_exptl_crystal_size_max 0.38
_exptl_crystal_size_mid 0.38
_exptl_crystal_size_min 0.35
_refine_diff_density_max 0.401
_refine_diff_density_min -0.400
_refine_ls_extinction_method none
_refine_ls_goodness_of_fit_ref 1.117
_refine_ls_hydrogen_treatment constr
_refine_ls_matrix_type full
_refine_ls_number_parameters 124
_refine_ls_number_reflns 1706
_refine_ls_number_restraints 0
_refine_ls_restrained_S_all 1.117
_refine_ls_R_factor_all 0.0269
_refine_ls_R_factor_gt 0.0247
_refine_ls_shift/su_max 0.001
_refine_ls_shift/su_mean 0.000
_refine_ls_structure_factor_coef Fsqd
_refine_ls_weighting_details 'calc w = 1/[\s^2^(Fo^2^)+(0.0383P)^2^+0.3534P] where P=(Fo^2^+2Fc^2^)/3'
_refine_ls_weighting_scheme calc
_refine_ls_wR_factor_gt 0.0683
_refine_ls_wR_factor_ref 0.0693
_reflns_number_gt 1575
_reflns_number_total 1706
_reflns_threshold_expression I>2\s(I)
_cod_data_source_file bq2016.cif
_cod_data_source_block I
_cod_original_sg_symbol_H-M 'P 21/n'
_cod_database_code 2213681
_cod_database_fobs_code 2213681

loop_
_symmetry_equiv_pos_as_xyz
'x, y, z'
'-x+1/2, y+1/2, -z+1/2'
'-x, -y, -z'
'x-1/2, -y-1/2, z-1/2'

loop_
_atom_site_type_symbol
_atom_site_label
_atom_site_fract_x
_atom_site_fract_y
_atom_site_fract_z
_atom_site_U_iso_or_equiv
_atom_site_adp_type
_atom_site_calc_flag
_atom_site_refinement_flags
_atom_site_occupancy
Zn Zn1 0.5000 0.5000 1.0000 0.01651(11) Uani d S 1
N N1 0.66631(13) 0.66168(17) 0.96316(12) 0.0159(3) Uani d . 1
C C1 0.77906(16) 0.59130(19) 0.90988(14) 0.0147(3) Uani d . 1
C C2 0.89688(16) 0.6908(2) 0.88011(14) 0.0156(3) Uani d . 1
C C3 0.88952(17) 0.8644(2) 0.90586(15) 0.0189(3) Uani d . 1
H H3 0.9665 0.9356 0.8855 0.023 Uiso calc R 1
C C4 0.77323(18) 0.9340(2) 0.96005(16) 0.0206(3) Uani d . 1
H H4 0.7688 1.0519 0.9771 0.025 Uiso calc R 1
C C5 0.66301(17) 0.8268(2) 0.98885(15) 0.0187(3) Uani d . 1
H H5 0.5828 0.8721 1.0280 0.022 Uiso calc R 1
C C6 0.75688(16) 0.39930(19) 0.89076(14) 0.0158(3) Uani d . 1
C C7 1.03467(16) 0.6349(2) 0.82239(15) 0.0179(3) Uani d . 1
O O1 0.63949(11) 0.33806(14) 0.91765(11) 0.0181(2) Uani d . 1
O O2 0.85601(12) 0.31061(14) 0.85009(11) 0.0203(2) Uani d . 1
O O3 1.13066(12) 0.74039(15) 0.81237(12) 0.0218(3) Uani d . 1
O O4 1.05136(14) 0.48120(15) 0.78668(14) 0.0261(3) Uani d . 1
H H4A 0.9861 0.4162 0.8134 0.031 Uiso d R 1
O O5 0.60695(12) 0.44082(15) 1.19303(11) 0.0201(2) Uani d . 1
H H5A 0.6325 0.5429 1.2381 0.024 Uiso d R 1
H H5B 0.6920 0.3741 1.1955 0.024 Uiso d R 1

loop_
_atom_site_aniso_label
_atom_site_aniso_U_11
_atom_site_aniso_U_22
_atom_site_aniso_U_33
_atom_site_aniso_U_12
_atom_site_aniso_U_13
_atom_site_aniso_U_23
Zn1 0.01293(15) 0.01436(16) 0.02298(16) -0.00098(8) 0.00569(10) -0.00054(9)
N1 0.0137(6) 0.0160(6) 0.0182(6) 0.0004(5) 0.0023(5) 0.0006(5)
C1 0.0146(7) 0.0143(8) 0.0150(7) 0.0005(5) 0.0007(5) 0.0006(5)
C2 0.0137(7) 0.0184(8) 0.0148(7) 0.0000(6) 0.0017(5) 0.0008(6)
C3 0.0172(7) 0.0186(8) 0.0208(7) -0.0038(6) 0.0022(6) 0.0011(6)
C4 0.0224(8) 0.0144(8) 0.0251(8) -0.0011(6) 0.0027(6) -0.0009(6)
C5 0.0173(7) 0.0169(8) 0.0224(7) 0.0019(6) 0.0045(6) -0.0002(6)
C6 0.0163(7) 0.0151(8) 0.0159(7) -0.0005(6) 0.0017(6) 0.0010(5)
C7 0.0149(7) 0.0211(8) 0.0179(7) 0.0003(6) 0.0021(6) 0.0031(6)
O1 0.0151(5) 0.0158(5) 0.0243(5) -0.0010(4) 0.0054(4) -0.0009(4)
O2 0.0171(5) 0.0159(5) 0.0290(6) 0.0014(4) 0.0073(4) -0.0010(5)
O3 0.0149(5) 0.0225(6) 0.0286(6) -0.0013(4) 0.0047(4) 0.0033(5)
O4 0.0192(6) 0.0209(6) 0.0405(8) -0.0022(4) 0.0140(5) -0.0025(5)
O5 0.0167(5) 0.0196(6) 0.0243(6) 0.0018(4) 0.0030(4) -0.0011(5)

loop_
_atom_type_symbol
_atom_type_description
_atom_type_scat_dispersion_real
_atom_type_scat_dispersion_imag
_atom_type_scat_source
C C 0.0033 0.0016 'International Tables Vol C Tables 4.2.6.8 and 6.1.1.4'
H H 0.0000 0.0000 'International Tables Vol C Tables 4.2.6.8 and 6.1.1.4'
N N 0.0061 0.0033 'International Tables Vol C Tables 4.2.6.8 and 6.1.1.4'
O O 0.0106 0.0060 'International Tables Vol C Tables 4.2.6.8 and 6.1.1.4'
Zn Zn 0.2839 1.4301 'International Tables Vol C Tables 4.2.6.8 and 6.1.1.4'

loop_
_geom_angle_atom_site_label_1
_geom_angle_atom_site_label_2
_geom_angle_atom_site_label_3
_geom_angle_site_symmetry_1
_geom_angle_site_symmetry_3
_geom_angle
_geom_angle_publ_flag
O1 Zn1 O1 . 3_667 180.0 ?
O1 Zn1 N1 . 3_667 101.61(6) y
O1 Zn1 N1 3_667 3_667 78.39(5) ?
O1 Zn1 N1 . . 78.39(6) y
O1 Zn1 N1 3_667 . 101.61(6) ?
N1 Zn1 N1 3_667 . 180.0 ?
O1 Zn1 O5 . . 89.34(5) ?
O1 Zn1 O5 3_667 . 90.66(5) ?
N1 Zn1 O5 3_667 . 89.25(5) ?
N1 Zn1 O5 . . 90.75(5) ?
O1 Zn1 O5 . 3_667 90.66(5) ?
O1 Zn1 O5 3_667 3_667 89.34(5) ?
N1 Zn1 O5 3_667 3_667 90.75(5) ?
N1 Zn1 O5 . 3_667 89.25(5) ?
O5 Zn1 O5 . 3_667 180.0 ?
C5 N1 C1 . . 121.20(13) ?
C5 N1 Zn1 . . 122.53(10) ?
C1 N1 Zn1 . . 116.26(10) ?
N1 C1 C2 . . 120.60(14) ?
N1 C1 C6 . . 111.00(12) ?
C2 C1 C6 . . 128.40(13) ?
C3 C2 C1 . . 117.05(14) ?
C3 C2 C7 . . 114.50(13) ?
C1 C2 C7 . . 128.45(14) ?
C4 C3 C2 . . 121.50(15) ?
C4 C3 H3 . . 119.2 ?
C2 C3 H3 . . 119.2 ?
C3 C4 C5 . . 117.84(15) ?
C3 C4 H4 . . 121.1 ?
C5 C4 H4 . . 121.1 ?
N1 C5 C4 . . 121.79(14) ?
N1 C5 H5 . . 119.1 ?
C4 C5 H5 . . 119.1 ?
O1 C6 O2 . . 122.63(14) ?
O1 C6 C1 . . 117.58(13) ?
O2 C6 C1 . . 119.78(13) ?
O3 C7 O4 . . 120.60(15) ?
O3 C7 C2 . . 118.49(14) ?
O4 C7 C2 . . 120.90(14) ?
C6 O1 Zn1 . . 116.54(10) ?
C7 O4 H4A . . 111.6 ?
Zn1 O5 H5A . . 109.4 ?
Zn1 O5 H5B . . 116.8 ?
H5A O5 H5B . . 106.8 ?

loop_
_geom_bond_atom_site_label_1
_geom_bond_atom_site_label_2
_geom_bond_site_symmetry_2
_geom_bond_distance
_geom_bond_publ_flag
Zn1 O1 . 2.0602(12) y
Zn1 O1 3_667 2.0602(12) ?
Zn1 N1 3_667 2.0691(14) ?
Zn1 N1 . 2.0691(14) y
Zn1 O5 . 2.1858(13) y
Zn1 O5 3_667 2.1858(13) ?
N1 C5 . 1.334(2) ?
N1 C1 . 1.3478(19) ?
C1 C2 . 1.406(2) ?
C1 C6 . 1.543(2) ?
C2 C3 . 1.401(2) ?
C2 C7 . 1.527(2) ?
C3 C4 . 1.377(2) ?
C3 H3 . 0.9500 ?
C4 C5 . 1.384(2) ?
C4 H4 . 0.9500 ?
C5 H5 . 0.9500 ?
C6 O1 . 1.2489(19) ?
C6 O2 . 1.2604(19) ?
C7 O3 . 1.2333(19) ?
C7 O4 . 1.283(2) ?
O4 H4A . 0.8600 ?
O5 H5A . 0.9500 ?
O5 H5B . 0.9500 ?

loop_
_geom_hbond_atom_site_label_D
_geom_hbond_atom_site_label_H
_geom_hbond_atom_site_label_A
_geom_hbond_site_symmetry_A
_geom_hbond_distance_DH
_geom_hbond_distance_HA
_geom_hbond_distance_DA
_geom_hbond_angle_DHA
O5 H5A O3 4_576 0.95 1.88 2.8035(19) 164.4
O5 H5B O3 3_767 0.95 1.89 2.8358(18) 173.5
O5 H5B O4 3_767 0.95 2.64 3.226(2) 120.5
O4 H4A O2 . 0.86 1.55 2.4017(17) 173.3
